data_7019854
loop_
_publ_author_name
'Boyle, Timothy J.'
'Doan, Thu Q.'
'Steele, Leigh Anna M.'
'Apblett, Christopher'
'Hoppe, Sarah M.'
'Hawthorne, Krista'
'Kalinich, Robin M.'
'Sigmund, Wolfgang M.'

_publ_section_title
;
 Tin(ii) amide/alkoxide coordination compounds for production of Sn-based
 nanowires for lithium ion battery anode materials.
;
_journal_issue 31
_journal_name_full 'Dalton transactions (Cambridge, England : 2003)'
_journal_page_first 9349
_journal_page_last 9364
_journal_paper_doi 10.1039/c2dt30772c
_journal_volume 41
_journal_year 2012
_chemical_formula_sum 'C50 H75 N O4 Sn2'
_chemical_formula_weight 991.49
_chemical_name_systematic
;
?
;
_space_group_IT_number 14
_symmetry_cell_setting monoclinic
_symmetry_space_group_name_Hall '-P 2ybc'
_symmetry_space_group_name_H-M 'P 1 21/c 1'
_atom_sites_solution_hydrogens geom
_atom_sites_solution_primary direct
_atom_sites_solution_secondary difmap
_audit_creation_method SHELXL-97
_cell_angle_alpha 90.00
_cell_angle_beta 111.156(6)
_cell_angle_gamma 90.00
_cell_formula_units_Z 4
_cell_length_a 19.628(3)
_cell_length_b 13.8183(19)
_cell_length_c 19.431(3)
_cell_measurement_reflns_used 8236
_cell_measurement_temperature 296(2)
_cell_measurement_theta_max 25.00
_cell_measurement_theta_min 2.23
_cell_volume 4915.0(13)
_computing_cell_refinement 'Bruker SAINT'
_computing_data_collection 'Bruker APEX2'
_computing_data_reduction 'Bruker SAINT'
_computing_molecular_graphics 'Bruker SHELXTL'
_computing_publication_material 'Bruker SHELXTL'
_computing_structure_refinement 'SHELXL-97 (Sheldrick, 2008)'
_computing_structure_solution 'SHELXS-97 (Sheldrick, 2008)'
_diffrn_ambient_temperature 296(2)
_diffrn_measured_fraction_theta_full 0.990
_diffrn_measured_fraction_theta_max 0.990
_diffrn_measurement_device_type 'Bruker APEX-II CCD'
_diffrn_measurement_method '\f and \w scans'
_diffrn_radiation_monochromator graphite
_diffrn_radiation_source 'fine-focus sealed tube'
_diffrn_radiation_type MoK\a
_diffrn_radiation_wavelength 0.71073
_diffrn_reflns_av_R_equivalents 0.0625
_diffrn_reflns_av_sigmaI/netI 0.0618
_diffrn_reflns_limit_h_max 23
_diffrn_reflns_limit_h_min -23
_diffrn_reflns_limit_k_max 16
_diffrn_reflns_limit_k_min -16
_diffrn_reflns_limit_l_max 23
_diffrn_reflns_limit_l_min -23
_diffrn_reflns_number 44648
_diffrn_reflns_theta_full 25.34
_diffrn_reflns_theta_max 25.34
_diffrn_reflns_theta_min 1.85
_exptl_absorpt_coefficient_mu 1.057
_exptl_absorpt_correction_T_max 0.900
_exptl_absorpt_correction_T_min 0.776
_exptl_absorpt_correction_type empirical
_exptl_absorpt_process_details SADABS
_exptl_crystal_colour colorless
_exptl_crystal_density_diffrn 1.340
_exptl_crystal_density_meas ?
_exptl_crystal_density_method 'not measured'
_exptl_crystal_description prism
_exptl_crystal_F_000 2056
_exptl_crystal_size_max 0.25
_exptl_crystal_size_mid 0.2
_exptl_crystal_size_min 0.1
_refine_diff_density_max 0.775
_refine_diff_density_min -0.576
_refine_diff_density_rms 0.114
_refine_ls_extinction_method none
_refine_ls_goodness_of_fit_ref 1.054
_refine_ls_hydrogen_treatment constr
_refine_ls_matrix_type full
_refine_ls_number_parameters 532
_refine_ls_number_reflns 8919
_refine_ls_number_restraints 0
_refine_ls_restrained_S_all 1.054
_refine_ls_R_factor_all 0.0712
_refine_ls_R_factor_gt 0.0360
_refine_ls_shift/su_max 0.002
_refine_ls_shift/su_mean 0.000
_refine_ls_structure_factor_coef Fsqd
_refine_ls_weighting_details 'calc w=1/[\s^2^(Fo^2^)+(0.0430P)^2^+0.1947P] where P=(Fo^2^+2Fc^2^)/3'
_refine_ls_weighting_scheme calc
_refine_ls_wR_factor_gt 0.0739
_refine_ls_wR_factor_ref 0.0931
_reflns_number_gt 6267
_reflns_number_total 8919
_reflns_threshold_expression >2sigma(I)
_cod_data_source_file c2dt30772c.txt
_cod_data_source_block aml11jy071ss
_cod_depositor_comments
;
The following automatic conversions were performed:

'_symmetry_cell_setting' value 'Monoclinic' changed to 'monoclinic'
according to /home/saulius/struct/CIF-dictionaries/cif_core.dic
dictionary named 'cif_core.dic' version 2.4.1 from 2010-06-29.

Automatic conversion script
Id: cif_fix_values 1891 2012-01-12 08:04:46Z andrius 

The following automatic conversions were performed:

'_exptl_crystal_density_meas' value 'not measured' was changed to '?'
- the value is perceived as not measured.

Automatic conversion script
Id: cif_fix_values 3008 2015-01-20 13:52:24Z robertas 
;
_cod_original_cell_volume 4915.1(13)
_cod_original_sg_symbol_H-M P2(1)/c
_cod_database_code 7019854

loop_
_symmetry_equiv_pos_as_xyz
'x, y, z'
'-x, y+1/2, -z+1/2'
'-x, -y, -z'
'x, -y-1/2, z-1/2'

loop_
_atom_site_label
_atom_site_type_symbol
_atom_site_fract_x
_atom_site_fract_y
_atom_site_fract_z
_atom_site_U_iso_or_equiv
_atom_site_adp_type
_atom_site_occupancy
_atom_site_symmetry_multiplicity
_atom_site_calc_flag
_atom_site_refinement_flags
Sn1 Sn 0.258821(16) 0.66631(2) 0.673872(16) 0.02469(9) Uani 1 1 d .
Sn2 Sn 0.252948(16) 0.58007(2) 0.844842(15) 0.02390(9) Uani 1 1 d .
N1 N 0.3721(2) 0.6085(3) 0.6534(2) 0.0377(10) Uani 1 1 d .
H1 H 0.4016 0.5831 0.6972 0.045 Uiso 1 1 calc R
O1 O 0.33839(15) 0.7495(2) 0.74740(15) 0.0286(7) Uani 1 1 d .
O2 O 0.28615(14) 0.54270(18) 0.75183(14) 0.0229(7) Uani 1 1 d .
O3 O 0.19958(14) 0.67788(18) 0.75936(14) 0.0244(7) Uani 1 1 d .
O4 O 0.16248(15) 0.49391(19) 0.81811(15) 0.0271(7) Uani 1 1 d .
C1 C 0.3509(2) 0.8434(3) 0.7694(2) 0.0245(10) Uani 1 1 d .
C2 C 0.4003(2) 0.8608(3) 0.8418(2) 0.0278(10) Uani 1 1 d .
C3 C 0.4158(2) 0.9555(3) 0.8662(3) 0.0376(12) Uani 1 1 d .
H3 H 0.4487 0.9671 0.9137 0.045 Uiso 1 1 calc R
C4 C 0.3833(3) 1.0327(3) 0.8216(3) 0.0419(13) Uani 1 1 d .
H4 H 0.3936 1.0959 0.8386 0.050 Uiso 1 1 calc R
C5 C 0.3355(3) 1.0144(3) 0.7518(3) 0.0389(12) Uani 1 1 d .
H5 H 0.3130 1.0666 0.7221 0.047 Uiso 1 1 calc R
C6 C 0.3188(2) 0.9214(3) 0.7228(2) 0.0281(10) Uani 1 1 d .
C7 C 0.2644(3) 0.9087(3) 0.6447(3) 0.0383(12) Uani 1 1 d .
H7 H 0.2691 0.8419 0.6301 0.046 Uiso 1 1 calc R
C8 C 0.2785(3) 0.9747(4) 0.5879(3) 0.0567(16) Uani 1 1 d .
H8A H 0.2744 1.0411 0.6004 0.085 Uiso 1 1 calc R
H8B H 0.2433 0.9613 0.5397 0.085 Uiso 1 1 calc R
H8C H 0.3268 0.9630 0.5880 0.085 Uiso 1 1 calc R
C9 C 0.1864(3) 0.9207(4) 0.6421(3) 0.0646(18) Uani 1 1 d .
H9A H 0.1771 0.8744 0.6745 0.097 Uiso 1 1 calc R
H9B H 0.1530 0.9102 0.5926 0.097 Uiso 1 1 calc R
H9C H 0.1801 0.9849 0.6576 0.097 Uiso 1 1 calc R
C10 C 0.4379(2) 0.7768(3) 0.8907(2) 0.0343(11) Uani 1 1 d .
H10 H 0.4075 0.7193 0.8723 0.041 Uiso 1 1 calc R
C11 C 0.4458(4) 0.7903(5) 0.9704(3) 0.081(2) Uani 1 1 d .
H11A H 0.4813 0.8399 0.9924 0.122 Uiso 1 1 calc R
H11B H 0.4616 0.7307 0.9967 0.122 Uiso 1 1 calc R
H11C H 0.3996 0.8090 0.9728 0.122 Uiso 1 1 calc R
C12 C 0.5108(3) 0.7573(4) 0.8845(3) 0.0686(18) Uani 1 1 d .
H12A H 0.5040 0.7433 0.8340 0.103 Uiso 1 1 calc R
H12B H 0.5334 0.7030 0.9149 0.103 Uiso 1 1 calc R
H12C H 0.5414 0.8133 0.9005 0.103 Uiso 1 1 calc R
C13 C 0.3111(2) 0.4528(3) 0.7395(2) 0.0254(10) Uani 1 1 d .
C14 C 0.3859(2) 0.4308(3) 0.7733(2) 0.0312(11) Uani 1 1 d .
C15 C 0.4097(3) 0.3399(3) 0.7597(3) 0.0463(14) Uani 1 1 d .
H15 H 0.4588 0.3236 0.7815 0.056 Uiso 1 1 calc R
C16 C 0.3617(3) 0.2743(4) 0.7147(3) 0.0522(15) Uani 1 1 d .
H16 H 0.3784 0.2139 0.7066 0.063 Uiso 1 1 calc R
C17 C 0.2888(3) 0.2976(3) 0.6812(3) 0.0436(13) Uani 1 1 d .
H17 H 0.2571 0.2529 0.6500 0.052 Uiso 1 1 calc R
C18 C 0.2615(2) 0.3865(3) 0.6930(2) 0.0306(11) Uani 1 1 d .
C19 C 0.1815(3) 0.4093(3) 0.6547(3) 0.0369(12) Uani 1 1 d .
H19 H 0.1708 0.4666 0.6788 0.044 Uiso 1 1 calc R
C20 C 0.1643(3) 0.4352(4) 0.5733(3) 0.0523(15) Uani 1 1 d .
H20A H 0.1931 0.4899 0.5702 0.079 Uiso 1 1 calc R
H20B H 0.1134 0.4508 0.5505 0.079 Uiso 1 1 calc R
H20C H 0.1755 0.3810 0.5484 0.079 Uiso 1 1 calc R
C21 C 0.1309(3) 0.3289(4) 0.6605(3) 0.0559(15) Uani 1 1 d .
H21A H 0.1378 0.2727 0.6348 0.084 Uiso 1 1 calc R
H21B H 0.0811 0.3502 0.6389 0.084 Uiso 1 1 calc R
H21C H 0.1419 0.3132 0.7115 0.084 Uiso 1 1 calc R
C22 C 0.4409(2) 0.5028(3) 0.8231(2) 0.0364(12) Uani 1 1 d .
H22 H 0.4191 0.5674 0.8128 0.044 Uiso 1 1 calc R
C23 C 0.5120(3) 0.5045(4) 0.8075(3) 0.0554(15) Uani 1 1 d .
H23A H 0.5373 0.4443 0.8227 0.083 Uiso 1 1 calc R
H23B H 0.5423 0.5567 0.8344 0.083 Uiso 1 1 calc R
H23C H 0.5009 0.5137 0.7556 0.083 Uiso 1 1 calc R
C24 C 0.4584(3) 0.4813(4) 0.9046(3) 0.0605(16) Uani 1 1 d .
H24A H 0.4146 0.4864 0.9156 0.091 Uiso 1 1 calc R
H24B H 0.4938 0.5270 0.9340 0.091 Uiso 1 1 calc R
H24C H 0.4778 0.4170 0.9156 0.091 Uiso 1 1 calc R
C25 C 0.1378(2) 0.7284(3) 0.7562(2) 0.0228(10) Uani 1 1 d .
C26 C 0.1432(2) 0.8014(3) 0.8090(2) 0.0259(10) Uani 1 1 d .
C27 C 0.0791(3) 0.8466(3) 0.8064(3) 0.0338(11) Uani 1 1 d .
H27 H 0.0811 0.8923 0.8423 0.041 Uiso 1 1 calc R
C28 C 0.0133(3) 0.8261(3) 0.7528(3) 0.0409(13) Uani 1 1 d .
H28 H -0.0287 0.8579 0.7524 0.049 Uiso 1 1 calc R
C29 C 0.0089(2) 0.7581(3) 0.6990(3) 0.0342(11) Uani 1 1 d .
H29 H -0.0359 0.7459 0.6618 0.041 Uiso 1 1 calc R
C30 C 0.0706(2) 0.7077(3) 0.7000(2) 0.0275(10) Uani 1 1 d .
C31 C 0.2155(2) 0.8307(3) 0.8673(2) 0.0317(11) Uani 1 1 d .
H31 H 0.2546 0.8000 0.8550 0.038 Uiso 1 1 calc R
C32 C 0.2223(3) 0.7964(4) 0.9446(2) 0.0468(13) Uani 1 1 d .
H32A H 0.1854 0.8271 0.9586 0.070 Uiso 1 1 calc R
H32B H 0.2697 0.8132 0.9793 0.070 Uiso 1 1 calc R
H32C H 0.2161 0.7275 0.9442 0.070 Uiso 1 1 calc R
C33 C 0.2269(3) 0.9399(3) 0.8682(3) 0.0467(14) Uani 1 1 d .
H33A H 0.2209 0.9616 0.8194 0.070 Uiso 1 1 calc R
H33B H 0.2753 0.9553 0.9014 0.070 Uiso 1 1 calc R
H33C H 0.1917 0.9714 0.8842 0.070 Uiso 1 1 calc R
C34 C 0.0630(2) 0.6332(3) 0.6406(2) 0.0311(11) Uani 1 1 d .
H34 H 0.1103 0.6004 0.6535 0.037 Uiso 1 1 calc R
C35 C 0.0466(3) 0.6799(3) 0.5656(3) 0.0467(13) Uani 1 1 d .
H35A H 0.0003 0.7125 0.5511 0.070 Uiso 1 1 calc R
H35B H 0.0447 0.6309 0.5299 0.070 Uiso 1 1 calc R
H35C H 0.0842 0.7257 0.5684 0.070 Uiso 1 1 calc R
C36 C 0.0066(3) 0.5562(4) 0.6374(3) 0.0547(15) Uani 1 1 d .
H36A H 0.0192 0.5260 0.6849 0.082 Uiso 1 1 calc R
H36B H 0.0057 0.5083 0.6013 0.082 Uiso 1 1 calc R
H36C H -0.0407 0.5856 0.6240 0.082 Uiso 1 1 calc R
C37 C 0.1485(2) 0.4484(3) 0.8746(2) 0.0263(10) Uani 1 1 d .
C38 C 0.0954(2) 0.4873(3) 0.9000(2) 0.0295(10) Uani 1 1 d .
C39 C 0.0815(3) 0.4385(3) 0.9562(2) 0.0386(12) Uani 1 1 d .
H39 H 0.0461 0.4629 0.9730 0.046 Uiso 1 1 calc R
C40 C 0.1181(3) 0.3556(3) 0.9877(3) 0.0420(13) Uani 1 1 d .
H40 H 0.1081 0.3251 1.0257 0.050 Uiso 1 1 calc R
C41 C 0.1695(3) 0.3183(3) 0.9623(3) 0.0390(12) Uani 1 1 d .
H41 H 0.1944 0.2623 0.9839 0.047 Uiso 1 1 calc R
C42 C 0.1855(2) 0.3617(3) 0.9056(2) 0.0300(11) Uani 1 1 d .
C43 C 0.2421(3) 0.3165(3) 0.8799(3) 0.0450(13) Uani 1 1 d .
H43 H 0.2440 0.3546 0.8380 0.054 Uiso 1 1 calc R
C44 C 0.3181(3) 0.3182(4) 0.9398(4) 0.0745(19) Uani 1 1 d .
H44A H 0.3305 0.3834 0.9567 0.112 Uiso 1 1 calc R
H44B H 0.3531 0.2941 0.9200 0.112 Uiso 1 1 calc R
H44C H 0.3184 0.2782 0.9803 0.112 Uiso 1 1 calc R
C45 C 0.2213(3) 0.2124(4) 0.8530(3) 0.0704(18) Uani 1 1 d .
H45A H 0.2203 0.1731 0.8934 0.106 Uiso 1 1 calc R
H45B H 0.2567 0.1868 0.8343 0.106 Uiso 1 1 calc R
H45C H 0.1739 0.2121 0.8146 0.106 Uiso 1 1 calc R
C46 C 0.0537(2) 0.5796(3) 0.8687(2) 0.0338(11) Uani 1 1 d .
H46 H 0.0751 0.6084 0.8350 0.041 Uiso 1 1 calc R
C47 C 0.0593(3) 0.6535(3) 0.9289(3) 0.0474(14) Uani 1 1 d .
H47A H 0.0361 0.6282 0.9609 0.071 Uiso 1 1 calc R
H47B H 0.0355 0.7124 0.9066 0.071 Uiso 1 1 calc R
H47C H 0.1098 0.6664 0.9569 0.071 Uiso 1 1 calc R
C48 C -0.0276(3) 0.5597(4) 0.8247(3) 0.0538(15) Uani 1 1 d .
H48A H -0.0320 0.5164 0.7847 0.081 Uiso 1 1 calc R
H48B H -0.0520 0.6195 0.8055 0.081 Uiso 1 1 calc R
H48C H -0.0496 0.5308 0.8566 0.081 Uiso 1 1 calc R
C49 C 0.3638(3) 0.5322(4) 0.5982(3) 0.0540(15) Uani 1 1 d .
H49A H 0.3307 0.5537 0.5510 0.081 Uiso 1 1 calc R
H49B H 0.3448 0.4748 0.6125 0.081 Uiso 1 1 calc R
H49C H 0.4105 0.5183 0.5950 0.081 Uiso 1 1 calc R
C50 C 0.4119(3) 0.6923(4) 0.6399(3) 0.0562(16) Uani 1 1 d .
H50A H 0.4567 0.6707 0.6355 0.084 Uiso 1 1 calc R
H50B H 0.4227 0.7368 0.6803 0.084 Uiso 1 1 calc R
H50C H 0.3824 0.7239 0.5951 0.084 Uiso 1 1 calc R

loop_
_atom_site_aniso_label
_atom_site_aniso_U_11
_atom_site_aniso_U_22
_atom_site_aniso_U_33
_atom_site_aniso_U_23
_atom_site_aniso_U_13
_atom_site_aniso_U_12
Sn1 0.01992(17) 0.02877(17) 0.02283(17) 0.00194(13) 0.00463(13) -0.00188(13)
Sn2 0.02068(17) 0.02699(17) 0.02272(17) 0.00134(12) 0.00625(13) 0.00243(13)
N1 0.031(2) 0.056(3) 0.026(2) 0.0080(19) 0.0096(19) 0.0028(19)
O1 0.0228(17) 0.0281(17) 0.0301(17) -0.0009(13) 0.0035(14) -0.0003(13)
O2 0.0224(17) 0.0226(15) 0.0252(16) 0.0017(12) 0.0102(14) 0.0026(12)
O3 0.0225(17) 0.0259(16) 0.0276(17) 0.0029(12) 0.0126(14) 0.0053(13)
O4 0.0230(17) 0.0340(17) 0.0255(17) 0.0047(13) 0.0103(14) -0.0003(13)
C1 0.019(2) 0.028(2) 0.028(2) 0.0006(19) 0.009(2) -0.0024(19)
C2 0.020(2) 0.035(3) 0.028(3) -0.0032(19) 0.009(2) -0.0031(19)
C3 0.025(3) 0.044(3) 0.038(3) -0.010(2) 0.005(2) -0.006(2)
C4 0.041(3) 0.030(3) 0.050(3) -0.010(2) 0.011(3) -0.010(2)
C5 0.035(3) 0.026(3) 0.056(4) 0.010(2) 0.017(3) 0.000(2)
C6 0.021(2) 0.029(2) 0.033(3) 0.002(2) 0.009(2) -0.003(2)
C7 0.033(3) 0.032(3) 0.044(3) 0.010(2) 0.006(2) -0.002(2)
C8 0.039(3) 0.075(4) 0.053(4) 0.027(3) 0.012(3) 0.001(3)
C9 0.027(3) 0.107(5) 0.052(4) 0.018(3) 0.005(3) -0.015(3)
C10 0.029(3) 0.041(3) 0.028(3) -0.002(2) 0.004(2) 0.002(2)
C11 0.112(6) 0.099(5) 0.034(3) 0.021(3) 0.028(4) 0.042(4)
C12 0.053(4) 0.075(4) 0.082(5) 0.033(3) 0.030(4) 0.026(3)
C13 0.027(3) 0.021(2) 0.032(3) 0.0031(18) 0.014(2) 0.0054(19)
C14 0.027(3) 0.031(3) 0.037(3) 0.007(2) 0.014(2) 0.006(2)
C15 0.037(3) 0.037(3) 0.074(4) 0.013(3) 0.031(3) 0.016(3)
C16 0.049(4) 0.029(3) 0.092(5) -0.002(3) 0.041(4) 0.006(3)
C17 0.046(3) 0.027(3) 0.069(4) -0.010(2) 0.033(3) -0.007(2)
C18 0.033(3) 0.026(2) 0.038(3) -0.007(2) 0.020(2) 0.000(2)
C19 0.033(3) 0.036(3) 0.040(3) -0.015(2) 0.012(2) -0.004(2)
C20 0.047(4) 0.048(3) 0.050(4) -0.015(3) 0.003(3) 0.003(3)
C21 0.036(3) 0.064(4) 0.068(4) -0.014(3) 0.018(3) -0.014(3)
C22 0.027(3) 0.047(3) 0.036(3) 0.004(2) 0.011(2) 0.007(2)
C23 0.033(3) 0.067(4) 0.067(4) -0.004(3) 0.018(3) 0.005(3)
C24 0.055(4) 0.079(4) 0.039(3) 0.015(3) 0.007(3) 0.004(3)
C25 0.017(2) 0.022(2) 0.031(3) 0.0097(18) 0.011(2) 0.0057(18)
C26 0.024(3) 0.024(2) 0.033(3) 0.0045(19) 0.015(2) 0.0010(19)
C27 0.033(3) 0.032(3) 0.039(3) 0.003(2) 0.016(2) 0.008(2)
C28 0.027(3) 0.046(3) 0.056(3) 0.012(3) 0.022(3) 0.018(2)
C29 0.022(3) 0.042(3) 0.036(3) 0.009(2) 0.007(2) 0.003(2)
C30 0.026(3) 0.027(2) 0.030(3) 0.0099(19) 0.010(2) 0.001(2)
C31 0.029(3) 0.029(3) 0.037(3) -0.005(2) 0.011(2) -0.003(2)
C32 0.048(3) 0.054(3) 0.035(3) -0.003(2) 0.010(3) -0.003(3)
C33 0.050(4) 0.035(3) 0.059(4) -0.008(2) 0.023(3) -0.008(2)
C34 0.028(3) 0.028(2) 0.034(3) -0.001(2) 0.006(2) -0.003(2)
C35 0.049(3) 0.051(3) 0.037(3) 0.004(2) 0.012(3) 0.004(3)
C36 0.055(4) 0.048(3) 0.058(4) -0.010(3) 0.016(3) -0.020(3)
C37 0.024(3) 0.032(2) 0.020(2) 0.0059(18) 0.003(2) -0.0042(19)
C38 0.026(3) 0.032(3) 0.031(3) 0.001(2) 0.011(2) -0.005(2)
C39 0.035(3) 0.053(3) 0.033(3) 0.000(2) 0.019(2) -0.009(2)
C40 0.042(3) 0.049(3) 0.034(3) 0.013(2) 0.013(3) -0.014(3)
C41 0.038(3) 0.036(3) 0.038(3) 0.013(2) 0.006(3) -0.007(2)
C42 0.023(3) 0.033(3) 0.032(3) 0.003(2) 0.007(2) -0.004(2)
C43 0.043(3) 0.034(3) 0.060(4) 0.012(2) 0.022(3) 0.009(2)
C44 0.036(4) 0.093(5) 0.090(5) 0.026(4) 0.018(4) 0.011(3)
C45 0.080(5) 0.042(3) 0.100(5) -0.005(3) 0.045(4) 0.010(3)
C46 0.031(3) 0.043(3) 0.034(3) 0.007(2) 0.019(2) 0.003(2)
C47 0.055(4) 0.044(3) 0.047(3) 0.000(2) 0.023(3) -0.001(3)
C48 0.041(3) 0.052(3) 0.059(4) -0.005(3) 0.006(3) 0.011(3)
C49 0.072(4) 0.052(3) 0.053(4) 0.004(3) 0.040(3) 0.015(3)
C50 0.044(4) 0.077(4) 0.057(4) -0.010(3) 0.031(3) -0.021(3)

loop_
_atom_type_symbol
_atom_type_description
_atom_type_scat_dispersion_real
_atom_type_scat_dispersion_imag
_atom_type_scat_source
C C 0.0033 0.0016 'International Tables Vol C Tables 4.2.6.8 and 6.1.1.4'
H H 0.0000 0.0000 'International Tables Vol C Tables 4.2.6.8 and 6.1.1.4'
N N 0.0061 0.0033 'International Tables Vol C Tables 4.2.6.8 and 6.1.1.4'
O O 0.0106 0.0060 'International Tables Vol C Tables 4.2.6.8 and 6.1.1.4'
Sn Sn -0.6537 1.4246 'International Tables Vol C Tables 4.2.6.8 and 6.1.1.4'

loop_
_geom_angle_atom_site_label_1
_geom_angle_atom_site_label_2
_geom_angle_atom_site_label_3
_geom_angle
O1 Sn1 O2 91.16(10)
O1 Sn1 O3 85.18(10)
O2 Sn1 O3 68.23(9)
O1 Sn1 N1 78.13(12)
O2 Sn1 N1 81.64(11)
O3 Sn1 N1 145.16(10)
O4 Sn2 O3 91.96(10)
O4 Sn2 O2 98.21(10)
O3 Sn2 O2 73.26(10)
C49 N1 C50 111.1(4)
C49 N1 Sn1 118.0(3)
C50 N1 Sn1 109.5(3)
C49 N1 H1 105.8
C50 N1 H1 105.8
Sn1 N1 H1 105.8
C1 O1 Sn1 139.5(2)
C13 O2 Sn2 125.6(2)
C13 O2 Sn1 125.8(2)
Sn2 O2 Sn1 108.13(11)
C25 O3 Sn2 122.6(2)
C25 O3 Sn1 130.8(2)
Sn2 O3 Sn1 106.37(11)
C37 O4 Sn2 117.9(2)
O1 C1 C6 122.8(4)
O1 C1 C2 117.1(4)
C6 C1 C2 120.0(4)
C3 C2 C1 119.2(4)
C3 C2 C10 120.8(4)
C1 C2 C10 119.9(4)
C4 C3 C2 121.4(4)
C4 C3 H3 119.3
C2 C3 H3 119.3
C5 C4 C3 118.5(4)
C5 C4 H4 120.7
C3 C4 H4 120.7
C4 C5 C6 123.4(4)
C4 C5 H5 118.3
C6 C5 H5 118.3
C5 C6 C1 117.5(4)
C5 C6 C7 119.3(4)
C1 C6 C7 123.1(4)
C6 C7 C9 110.9(4)
C6 C7 C8 114.0(4)
C9 C7 C8 110.7(4)
C6 C7 H7 107.0
C9 C7 H7 107.0
C8 C7 H7 107.0
C7 C8 H8A 109.5
C7 C8 H8B 109.5
H8A C8 H8B 109.5
C7 C8 H8C 109.5
H8A C8 H8C 109.5
H8B C8 H8C 109.5
C7 C9 H9A 109.5
C7 C9 H9B 109.5
H9A C9 H9B 109.5
C7 C9 H9C 109.5
H9A C9 H9C 109.5
H9B C9 H9C 109.5
C12 C10 C11 110.9(5)
C12 C10 C2 110.4(4)
C11 C10 C2 113.2(4)
C12 C10 H10 107.3
C11 C10 H10 107.3
C2 C10 H10 107.3
C10 C11 H11A 109.5
C10 C11 H11B 109.5
H11A C11 H11B 109.5
C10 C11 H11C 109.5
H11A C11 H11C 109.5
H11B C11 H11C 109.5
C10 C12 H12A 109.5
C10 C12 H12B 109.5
H12A C12 H12B 109.5
C10 C12 H12C 109.5
H12A C12 H12C 109.5
H12B C12 H12C 109.5
O2 C13 C18 119.3(4)
O2 C13 C14 119.0(4)
C18 C13 C14 121.6(4)
C15 C14 C13 117.9(4)
C15 C14 C22 119.7(4)
C13 C14 C22 122.4(4)
C16 C15 C14 121.1(5)
C16 C15 H15 119.5
C14 C15 H15 119.5
C15 C16 C17 120.2(5)
C15 C16 H16 119.9
C17 C16 H16 119.9
C16 C17 C18 121.6(5)
C16 C17 H17 119.2
C18 C17 H17 119.2
C17 C18 C13 117.6(4)
C17 C18 C19 119.8(4)
C13 C18 C19 122.5(4)
C18 C19 C21 113.7(4)
C18 C19 C20 111.1(4)
C21 C19 C20 109.8(4)
C18 C19 H19 107.3
C21 C19 H19 107.3
C20 C19 H19 107.3
C19 C20 H20A 109.5
C19 C20 H20B 109.5
H20A C20 H20B 109.5
C19 C20 H20C 109.5
H20A C20 H20C 109.5
H20B C20 H20C 109.5
C19 C21 H21A 109.5
C19 C21 H21B 109.5
H21A C21 H21B 109.5
C19 C21 H21C 109.5
H21A C21 H21C 109.5
H21B C21 H21C 109.5
C24 C22 C14 111.9(4)
C24 C22 C23 109.2(4)
C14 C22 C23 111.8(4)
C24 C22 H22 107.9
C14 C22 H22 107.9
C23 C22 H22 107.9
C22 C23 H23A 109.5
C22 C23 H23B 109.5
H23A C23 H23B 109.5
C22 C23 H23C 109.5
H23A C23 H23C 109.5
H23B C23 H23C 109.5
C22 C24 H24A 109.5
C22 C24 H24B 109.5
H24A C24 H24B 109.5
C22 C24 H24C 109.5
H24A C24 H24C 109.5
H24B C24 H24C 109.5
O3 C25 C30 119.6(4)
O3 C25 C26 119.6(4)
C30 C25 C26 120.8(4)
C27 C26 C25 117.7(4)
C27 C26 C31 119.9(4)
C25 C26 C31 122.4(4)
C28 C27 C26 122.0(4)
C28 C27 H27 119.0
C26 C27 H27 119.0
C27 C28 C29 120.0(4)
C27 C28 H28 120.0
C29 C28 H28 120.0
C28 C29 C30 120.8(4)
C28 C29 H29 119.6
C30 C29 H29 119.6
C29 C30 C25 118.5(4)
C29 C30 C34 119.0(4)
C25 C30 C34 122.5(4)
C26 C31 C33 111.5(4)
C26 C31 C32 112.1(4)
C33 C31 C32 109.5(4)
C26 C31 H31 107.8
C33 C31 H31 107.8
C32 C31 H31 107.8
C31 C32 H32A 109.5
C31 C32 H32B 109.5
H32A C32 H32B 109.5
C31 C32 H32C 109.5
H32A C32 H32C 109.5
H32B C32 H32C 109.5
C31 C33 H33A 109.5
C31 C33 H33B 109.5
H33A C33 H33B 109.5
C31 C33 H33C 109.5
H33A C33 H33C 109.5
H33B C33 H33C 109.5
C30 C34 C35 111.8(4)
C30 C34 C36 112.1(4)
C35 C34 C36 111.0(4)
C30 C34 H34 107.2
C35 C34 H34 107.2
C36 C34 H34 107.2
C34 C35 H35A 109.5
C34 C35 H35B 109.5
H35A C35 H35B 109.5
C34 C35 H35C 109.5
H35A C35 H35C 109.5
H35B C35 H35C 109.5
C34 C36 H36A 109.5
C34 C36 H36B 109.5
H36A C36 H36B 109.5
C34 C36 H36C 109.5
H36A C36 H36C 109.5
H36B C36 H36C 109.5
O4 C37 C38 119.4(4)
O4 C37 C42 120.4(4)
C38 C37 C42 120.2(4)
C39 C38 C37 118.0(4)
C39 C38 C46 119.5(4)
C37 C38 C46 122.5(4)
C40 C39 C38 122.3(5)
C40 C39 H39 118.8
C38 C39 H39 118.8
C39 C40 C41 119.1(4)
C39 C40 H40 120.4
C41 C40 H40 120.4
C40 C41 C42 122.0(4)
C40 C41 H41 119.0
C42 C41 H41 119.0
C41 C42 C37 118.3(4)
C41 C42 C43 119.3(4)
C37 C42 C43 122.4(4)
C42 C43 C44 112.0(5)
C42 C43 C45 111.3(4)
C44 C43 C45 109.9(4)
C42 C43 H43 107.8
C44 C43 H43 107.8
C45 C43 H43 107.8
C43 C44 H44A 109.5
C43 C44 H44B 109.5
H44A C44 H44B 109.5
C43 C44 H44C 109.5
H44A C44 H44C 109.5
H44B C44 H44C 109.5
C43 C45 H45A 109.5
C43 C45 H45B 109.5
H45A C45 H45B 109.5
C43 C45 H45C 109.5
H45A C45 H45C 109.5
H45B C45 H45C 109.5
C38 C46 C47 112.0(4)
C38 C46 C48 111.9(4)
C47 C46 C48 108.5(4)
C38 C46 H46 108.1
C47 C46 H46 108.1
C48 C46 H46 108.1
C46 C47 H47A 109.5
C46 C47 H47B 109.5
H47A C47 H47B 109.5
C46 C47 H47C 109.5
H47A C47 H47C 109.5
H47B C47 H47C 109.5
C46 C48 H48A 109.5
C46 C48 H48B 109.5
H48A C48 H48B 109.5
C46 C48 H48C 109.5
H48A C48 H48C 109.5
H48B C48 H48C 109.5
N1 C49 H49A 109.5
N1 C49 H49B 109.5
H49A C49 H49B 109.5
N1 C49 H49C 109.5
H49A C49 H49C 109.5
H49B C49 H49C 109.5
N1 C50 H50A 109.5
N1 C50 H50B 109.5
H50A C50 H50B 109.5
N1 C50 H50C 109.5
H50A C50 H50C 109.5
H50B C50 H50C 109.5

loop_
_geom_bond_atom_site_label_1
_geom_bond_atom_site_label_2
_geom_bond_distance
Sn1 O1 2.047(3)
Sn1 O2 2.217(3)
Sn1 O3 2.352(3)
Sn1 N1 2.526(4)
Sn2 O4 2.043(3)
Sn2 O3 2.104(3)
Sn2 O2 2.193(3)
N1 C49 1.471(6)
N1 C50 1.471(6)
N1 H1 0.9100
O1 C1 1.361(5)
O2 C13 1.388(4)
O3 C25 1.381(4)
O4 C37 1.376(5)
C1 C6 1.402(6)
C1 C2 1.413(6)
C2 C3 1.387(6)
C2 C10 1.514(6)
C3 C4 1.378(6)
C3 H3 0.9300
C4 C5 1.365(6)
C4 H4 0.9300
C5 C6 1.394(6)
C5 H5 0.9300
C6 C7 1.518(6)
C7 C9 1.522(7)
C7 C8 1.533(6)
C7 H7 0.9800
C8 H8A 0.9600
C8 H8B 0.9600
C8 H8C 0.9600
C9 H9A 0.9600
C9 H9B 0.9600
C9 H9C 0.9600
C10 C12 1.502(7)
C10 C11 1.511(6)
C10 H10 0.9800
C11 H11A 0.9600
C11 H11B 0.9600
C11 H11C 0.9600
C12 H12A 0.9600
C12 H12B 0.9600
C12 H12C 0.9600
C13 C18 1.403(6)
C13 C14 1.408(6)
C14 C15 1.400(6)
C14 C22 1.528(6)
C15 C16 1.370(7)
C15 H15 0.9300
C16 C17 1.381(7)
C16 H16 0.9300
C17 C18 1.391(6)
C17 H17 0.9300
C18 C19 1.509(6)
C19 C21 1.520(6)
C19 C20 1.536(7)
C19 H19 0.9800
C20 H20A 0.9600
C20 H20B 0.9600
C20 H20C 0.9600
C21 H21A 0.9600
C21 H21B 0.9600
C21 H21C 0.9600
C22 C24 1.525(6)
C22 C23 1.531(6)
C22 H22 0.9800
C23 H23A 0.9600
C23 H23B 0.9600
C23 H23C 0.9600
C24 H24A 0.9600
C24 H24B 0.9600
C24 H24C 0.9600
C25 C30 1.406(6)
C25 C26 1.415(6)
C26 C27 1.389(6)
C26 C31 1.517(6)
C27 C28 1.365(6)
C27 H27 0.9300
C28 C29 1.386(6)
C28 H28 0.9300
C29 C30 1.391(6)
C29 H29 0.9300
C30 C34 1.514(6)
C31 C33 1.524(6)
C31 C32 1.533(6)
C31 H31 0.9800
C32 H32A 0.9600
C32 H32B 0.9600
C32 H32C 0.9600
C33 H33A 0.9600
C33 H33B 0.9600
C33 H33C 0.9600
C34 C35 1.518(6)
C34 C36 1.520(6)
C34 H34 0.9800
C35 H35A 0.9600
C35 H35B 0.9600
C35 H35C 0.9600
C36 H36A 0.9600
C36 H36B 0.9600
C36 H36C 0.9600
C37 C38 1.411(6)
C37 C42 1.417(6)
C38 C39 1.390(6)
C38 C46 1.519(6)
C39 C40 1.374(6)
C39 H39 0.9300
C40 C41 1.373(7)
C40 H40 0.9300
C41 C42 1.387(6)
C41 H41 0.9300
C42 C43 1.509(6)
C43 C44 1.524(7)
C43 C45 1.535(7)
C43 H43 0.9800
C44 H44A 0.9600
C44 H44B 0.9600
C44 H44C 0.9600
C45 H45A 0.9600
C45 H45B 0.9600
C45 H45C 0.9600
C46 C47 1.527(6)
C46 C48 1.539(6)
C46 H46 0.9800
C47 H47A 0.9600
C47 H47B 0.9600
C47 H47C 0.9600
C48 H48A 0.9600
C48 H48B 0.9600
C48 H48C 0.9600
C49 H49A 0.9600
C49 H49B 0.9600
C49 H49C 0.9600
C50 H50A 0.9600
C50 H50B 0.9600
C50 H50C 0.9600
